data_1504920
loop_
_publ_author_name
'Thillaye du Boullay, Olivier'
'Alba, Aur\'elie'
'Oukhatar, Fatima'
'Martin-Vaca, Blanca'
'Bourissou, Didier'

_publ_section_title
;
 (1-Naphthyl)(trifluoromethyl) O-carboxy anhydride as a chiral
 derivatizing agent: eclipsed conformation enforced by hydrogen bonding.
;
_journal_issue 20
_journal_name_full 'Organic letters'
_journal_page_first 4669
_journal_page_last 4672
_journal_paper_doi 10.1021/ol801930m
_journal_volume 10
_journal_year 2008
_chemical_absolute_configuration syn
_chemical_formula_sum 'C21 H18 F3 N O2'
_chemical_formula_weight 373.36
_chemical_name_systematic
; 
 ? 
;
_space_group_IT_number 4
_symmetry_cell_setting monoclinic
_symmetry_space_group_name_Hall 'P 2yb'
_symmetry_space_group_name_H-M 'P 1 21 1'
_atom_sites_solution_hydrogens geom
_atom_sites_solution_primary direct
_atom_sites_solution_secondary difmap
_audit_creation_method SHELXL-97
_cell_angle_alpha 90.00
_cell_angle_beta 90.428(2)
_cell_angle_gamma 90.00
_cell_formula_units_Z 2
_cell_length_a 8.5521(11)
_cell_length_b 11.1926(15)
_cell_length_c 9.6514(13)
_cell_measurement_reflns_used 3521
_cell_measurement_temperature 173(2)
_cell_measurement_theta_max 26.391
_cell_measurement_theta_min 2.382
_cell_volume 923.8(2)
_computing_cell_refinement 'Bruker SMART'
_computing_data_collection 'Bruker SMART'
_computing_data_reduction 'Bruker SHELXTL'
_computing_molecular_graphics 'Bruker SHELXTL'
_computing_publication_material 'Bruker SHELXTL'
_computing_structure_refinement 'SHELXL-97 (Sheldrick, 1997)'
_computing_structure_solution 'SHELXS-97 (Sheldrick, 1990)'
_diffrn_ambient_temperature 173(2)
_diffrn_measured_fraction_theta_full 0.996
_diffrn_measured_fraction_theta_max 0.996
_diffrn_measurement_device_type 'Bruker CCD detector'
_diffrn_measurement_method 'phi and omega scans'
_diffrn_radiation_monochromator graphite
_diffrn_radiation_source 'fine-focus sealed tube'
_diffrn_radiation_type MoK\a
_diffrn_radiation_wavelength 0.71073
_diffrn_reflns_av_R_equivalents 0.0142
_diffrn_reflns_av_sigmaI/netI 0.0222
_diffrn_reflns_limit_h_max 10
_diffrn_reflns_limit_h_min -9
_diffrn_reflns_limit_k_max 14
_diffrn_reflns_limit_k_min -8
_diffrn_reflns_limit_l_max 11
_diffrn_reflns_limit_l_min -12
_diffrn_reflns_number 5396
_diffrn_reflns_theta_full 26.42
_diffrn_reflns_theta_max 26.42
_diffrn_reflns_theta_min 2.11
_exptl_absorpt_coefficient_mu 0.106
_exptl_absorpt_correction_T_max 0.9580
_exptl_absorpt_correction_T_min 0.9081
_exptl_absorpt_correction_type multi-scan
_exptl_absorpt_process_details 'SADABS (Bruker-AXS)'
_exptl_crystal_colour colorless
_exptl_crystal_density_diffrn 1.342
_exptl_crystal_density_method 'not measured'
_exptl_crystal_description block
_exptl_crystal_F_000 388
_exptl_crystal_size_max 0.5
_exptl_crystal_size_mid 0.5
_exptl_crystal_size_min 0.4
_refine_diff_density_max 0.183
_refine_diff_density_min -0.140
_refine_diff_density_rms 0.031
_refine_ls_abs_structure_details 'Flack H D (1983), Acta Cryst. A39, 876-881'
_refine_ls_abs_structure_Flack 0.1(6)
_refine_ls_extinction_method none
_refine_ls_goodness_of_fit_ref 1.040
_refine_ls_hydrogen_treatment mixed
_refine_ls_matrix_type full
_refine_ls_number_parameters 250
_refine_ls_number_reflns 3067
_refine_ls_number_restraints 1
_refine_ls_restrained_S_all 1.040
_refine_ls_R_factor_all 0.0346
_refine_ls_R_factor_gt 0.0299
_refine_ls_shift/su_max 0.000
_refine_ls_shift/su_mean 0.000
_refine_ls_structure_factor_coef Fsqd
_refine_ls_weighting_details 'calc w=1/[\s^2^(Fo^2^)+(0.0384P)^2^+0.1073P] where P=(Fo^2^+2Fc^2^)/3'
_refine_ls_weighting_scheme calc
_refine_ls_wR_factor_gt 0.0719
_refine_ls_wR_factor_ref 0.0747
_reflns_number_gt 2788
_reflns_number_total 3067
_reflns_threshold_expression >2sigma(I)
_cod_data_source_file ol801930m_si_003.cif
_cod_data_source_block od04m
_cod_depositor_comments
;
The following automatic conversions were performed:

'_symmetry_cell_setting' value 'Monoclinic' changed to 'monoclinic'
according to /home/saulius/struct/CIF-dictionaries/cif_core.dic
dictionary named 'cif_core.dic' version 2.4.1 from 2010-06-29.

Automatic conversion script
Id: cif_fix_values 1715 2011-07-08 13:25:40Z adriana 
;
_cod_original_sg_symbol_H-M P2(1)
_cod_database_code 1504920

loop_
_symmetry_equiv_pos_as_xyz
'x, y, z'
'-x, y+1/2, -z'

loop_
_atom_site_label
_atom_site_type_symbol
_atom_site_fract_x
_atom_site_fract_y
_atom_site_fract_z
_atom_site_U_iso_or_equiv
_atom_site_adp_type
_atom_site_occupancy
_atom_site_symmetry_multiplicity
_atom_site_calc_flag
_atom_site_refinement_flags
N1 N 0.79643(15) 0.53009(14) 0.57643(14) 0.0331(3) Uani 1 1 d .
O1 O 0.77379(15) 0.33695(13) 0.64132(14) 0.0468(3) Uani 1 1 d .
O2 O 1.03176(13) 0.26483(11) 0.53212(12) 0.0371(3) Uani 1 1 d .
H2 H 0.9646 0.2336 0.5839 0.056 Uiso 1 1 calc R
C1 C 0.84796(18) 0.41917(17) 0.59003(16) 0.0329(3) Uani 1 1 d .
C2 C 1.01701(18) 0.39039(16) 0.53689(16) 0.0328(4) Uani 1 1 d .
C3 C 1.1310(2) 0.4313(2) 0.65194(19) 0.0440(4) Uani 1 1 d .
F1 F 1.09785(15) 0.37626(13) 0.77063(11) 0.0600(3) Uani 1 1 d .
F2 F 1.12591(12) 0.54877(12) 0.67721(12) 0.0535(3) Uani 1 1 d .
F3 F 1.28003(12) 0.40397(12) 0.62287(12) 0.0567(3) Uani 1 1 d .
C4 C 1.04842(18) 0.44549(15) 0.39460(18) 0.0321(4) Uani 1 1 d .
C5 C 0.95034(18) 0.41082(15) 0.28015(16) 0.0318(3) Uani 1 1 d .
C6 C 0.82529(19) 0.32741(18) 0.28925(18) 0.0381(4) Uani 1 1 d .
H6 H 0.8016 0.2926 0.3764 0.046 Uiso 1 1 calc R
C7 C 0.7388(2) 0.29645(19) 0.1757(2) 0.0478(5) Uani 1 1 d .
H7 H 0.6562 0.2403 0.1850 0.057 Uiso 1 1 calc R
C8 C 0.7695(3) 0.3458(2) 0.0460(2) 0.0522(5) Uani 1 1 d .
H8 H 0.7100 0.3218 -0.0327 0.063 Uiso 1 1 calc R
C9 C 0.8844(2) 0.4280(2) 0.0328(2) 0.0514(5) Uani 1 1 d .
H9 H 0.9025 0.4631 -0.0552 0.062 Uiso 1 1 calc R
C10 C 0.9780(2) 0.46263(17) 0.14710(18) 0.0398(4) Uani 1 1 d .
C11 C 1.0993(2) 0.5473(2) 0.1324(2) 0.0510(5) Uani 1 1 d .
H11 H 1.1169 0.5831 0.0446 0.061 Uiso 1 1 calc R
C12 C 1.1909(2) 0.57822(19) 0.2420(2) 0.0509(5) Uani 1 1 d .
H12 H 1.2724 0.6349 0.2303 0.061 Uiso 1 1 calc R
C13 C 1.1658(2) 0.52659(17) 0.3730(2) 0.0413(4) Uani 1 1 d .
H13 H 1.2320 0.5485 0.4484 0.050 Uiso 1 1 calc R
C14 C 0.63691(17) 0.56280(17) 0.62076(16) 0.0339(4) Uani 1 1 d .
H14 H 0.5693 0.4903 0.6116 0.041 Uiso 1 1 calc R
C15 C 0.5728(2) 0.6582(2) 0.5226(2) 0.0489(5) Uani 1 1 d .
H15A H 0.6393 0.7294 0.5275 0.073 Uiso 1 1 calc R
H15B H 0.4661 0.6793 0.5497 0.073 Uiso 1 1 calc R
H15C H 0.5718 0.6273 0.4276 0.073 Uiso 1 1 calc R
C16 C 0.63441(17) 0.60189(16) 0.77054(17) 0.0335(4) Uani 1 1 d .
C17 C 0.53849(18) 0.54380(18) 0.86478(18) 0.0382(4) Uani 1 1 d .
H17 H 0.4772 0.4777 0.8350 0.046 Uiso 1 1 calc R
C18 C 0.5311(2) 0.5810(2) 1.0014(2) 0.0493(5) Uani 1 1 d .
H18 H 0.4649 0.5405 1.0644 0.059 Uiso 1 1 calc R
C19 C 0.6196(3) 0.6767(2) 1.0463(2) 0.0590(6) Uani 1 1 d .
H19 H 0.6141 0.7026 1.1399 0.071 Uiso 1 1 calc R
C20 C 0.7162(3) 0.7346(2) 0.9538(2) 0.0632(6) Uani 1 1 d .
H20 H 0.7776 0.8005 0.9841 0.076 Uiso 1 1 calc R
C21 C 0.7241(2) 0.6973(2) 0.8175(2) 0.0498(5) Uani 1 1 d .
H21 H 0.7917 0.7374 0.7552 0.060 Uiso 1 1 calc R
H1 H 0.853(3) 0.588(2) 0.543(2) 0.057(6) Uiso 1 1 d .

loop_
_atom_site_aniso_label
_atom_site_aniso_U_11
_atom_site_aniso_U_22
_atom_site_aniso_U_33
_atom_site_aniso_U_23
_atom_site_aniso_U_13
_atom_site_aniso_U_12
N1 0.0276(6) 0.0333(8) 0.0384(7) 0.0019(6) 0.0076(5) -0.0006(6)
O1 0.0402(7) 0.0402(8) 0.0602(8) 0.0134(6) 0.0136(6) 0.0019(6)
O2 0.0357(6) 0.0306(7) 0.0449(7) 0.0002(5) 0.0033(5) 0.0031(5)
C1 0.0312(7) 0.0351(10) 0.0325(8) 0.0024(7) 0.0031(6) 0.0008(7)
C2 0.0293(7) 0.0308(9) 0.0382(8) -0.0038(7) 0.0009(6) 0.0017(7)
C3 0.0362(9) 0.0477(12) 0.0481(10) -0.0109(9) -0.0042(7) 0.0065(9)
F1 0.0632(7) 0.0741(10) 0.0426(6) -0.0011(6) -0.0099(5) 0.0114(6)
F2 0.0482(6) 0.0509(7) 0.0614(7) -0.0246(6) -0.0073(5) 0.0029(5)
F3 0.0320(5) 0.0649(9) 0.0731(7) -0.0223(7) -0.0113(5) 0.0085(5)
C4 0.0272(7) 0.0273(9) 0.0418(9) -0.0048(7) 0.0080(6) 0.0009(6)
C5 0.0318(7) 0.0262(9) 0.0374(8) -0.0037(7) 0.0046(6) 0.0054(7)
C6 0.0364(9) 0.0337(10) 0.0441(9) 0.0010(8) -0.0010(7) -0.0040(7)
C7 0.0449(10) 0.0414(12) 0.0568(11) -0.0033(9) -0.0115(9) 0.0005(9)
C8 0.0589(12) 0.0485(13) 0.0489(11) -0.0092(9) -0.0154(9) 0.0101(10)
C9 0.0659(12) 0.0508(13) 0.0375(9) 0.0023(9) 0.0031(9) 0.0189(11)
C10 0.0451(9) 0.0314(10) 0.0432(10) -0.0018(8) 0.0116(8) 0.0081(8)
C11 0.0635(12) 0.0390(11) 0.0508(11) 0.0021(9) 0.0283(9) 0.0007(9)
C12 0.0509(10) 0.0362(12) 0.0659(13) -0.0097(10) 0.0321(9) -0.0103(9)
C13 0.0334(8) 0.0349(10) 0.0558(11) -0.0141(8) 0.0135(7) -0.0038(7)
C14 0.0246(7) 0.0363(10) 0.0408(9) 0.0002(7) 0.0042(6) 0.0003(7)
C15 0.0374(9) 0.0625(15) 0.0470(10) 0.0102(10) 0.0014(8) 0.0098(9)
C16 0.0261(7) 0.0340(9) 0.0406(9) 0.0025(7) 0.0031(6) 0.0030(7)
C17 0.0284(7) 0.0408(11) 0.0455(9) 0.0064(8) 0.0053(6) 0.0024(7)
C18 0.0418(9) 0.0614(14) 0.0448(10) 0.0106(10) 0.0113(8) 0.0106(10)
C19 0.0679(13) 0.0670(16) 0.0421(10) -0.0118(11) 0.0051(9) 0.0114(13)
C20 0.0782(16) 0.0564(15) 0.0549(12) -0.0153(11) 0.0017(11) -0.0144(12)
C21 0.0530(11) 0.0460(12) 0.0507(10) -0.0017(9) 0.0094(9) -0.0149(9)

loop_
_atom_type_symbol
_atom_type_description
_atom_type_scat_dispersion_real
_atom_type_scat_dispersion_imag
_atom_type_scat_source
C C 0.0033 0.0016 'International Tables Vol C Tables 4.2.6.8 and 6.1.1.4'
H H 0.0000 0.0000 'International Tables Vol C Tables 4.2.6.8 and 6.1.1.4'
N N 0.0061 0.0033 'International Tables Vol C Tables 4.2.6.8 and 6.1.1.4'
O O 0.0106 0.0060 'International Tables Vol C Tables 4.2.6.8 and 6.1.1.4'
F F 0.0171 0.0103 'International Tables Vol C Tables 4.2.6.8 and 6.1.1.4'

loop_
_geom_angle_atom_site_label_1
_geom_angle_atom_site_label_2
_geom_angle_atom_site_label_3
_geom_angle
C1 N1 C14 120.71(15)
O1 C1 N1 124.89(15)
O1 C1 C2 117.31(16)
N1 C1 C2 117.81(15)
O2 C2 C4 110.82(13)
O2 C2 C3 105.23(14)
C4 C2 C3 114.36(15)
O2 C2 C1 107.30(13)
C4 C2 C1 112.23(13)
C3 C2 C1 106.41(13)
F1 C3 F2 106.85(15)
F1 C3 F3 106.43(16)
F2 C3 F3 107.08(16)
F1 C3 C2 110.17(16)
F2 C3 C2 113.68(15)
F3 C3 C2 112.23(14)
C13 C4 C5 119.12(16)
C13 C4 C2 122.46(16)
C5 C4 C2 118.42(14)
C6 C5 C10 116.81(15)
C6 C5 C4 124.41(15)
C10 C5 C4 118.79(15)
C7 C6 C5 121.39(17)
C6 C7 C8 121.1(2)
C9 C8 C7 119.68(18)
C8 C9 C10 121.44(18)
C9 C10 C11 121.19(18)
C9 C10 C5 119.54(17)
C11 C10 C5 119.27(17)
C12 C11 C10 120.82(18)
C11 C12 C13 120.32(18)
C4 C13 C12 121.67(18)
N1 C14 C16 111.61(12)
N1 C14 C15 108.76(13)
C16 C14 C15 112.55(16)
C21 C16 C17 118.24(17)
C21 C16 C14 121.54(16)
C17 C16 C14 120.21(16)
C18 C17 C16 120.89(19)
C19 C18 C17 120.27(19)
C18 C19 C20 119.36(19)
C19 C20 C21 120.4(2)
C20 C21 C16 120.79(19)

loop_
_geom_bond_atom_site_label_1
_geom_bond_atom_site_label_2
_geom_bond_distance
N1 C1 1.324(2)
N1 C14 1.4788(19)
O1 C1 1.224(2)
O2 C2 1.412(2)
C1 C2 1.571(2)
C2 C4 1.531(2)
C2 C3 1.541(2)
C3 F1 1.333(2)
C3 F2 1.338(2)
C3 F3 1.342(2)
C4 C13 1.371(2)
C4 C5 1.435(2)
C5 C6 1.423(2)
C5 C10 1.430(2)
C6 C7 1.362(3)
C7 C8 1.395(3)
C8 C9 1.353(3)
C9 C10 1.412(3)
C10 C11 1.413(3)
C11 C12 1.357(3)
C12 C13 1.408(3)
C14 C16 1.511(2)
C14 C15 1.527(3)
C16 C21 1.389(3)
C16 C17 1.391(2)
C17 C18 1.385(3)
C18 C19 1.379(3)
C19 C20 1.382(3)
C20 C21 1.383(3)

loop_
_cod_related_entry_id
_cod_related_entry_database
_cod_related_entry_code
1 ChemSpider 30651513
